data_7035036
loop_
_publ_author_name
'Kahlert, Jan'
'B\"ohling, Lena'
'Brockhinke, Andreas'
'Stammler, Hans-Georg'
'Neumann, Beate'
'Rendina, Louis M.'
'Low, Paul J.'
'Weber, Lothar'
'Fox, Mark A.'

_publ_section_title
;
 Syntheses and reductions of
 C-dimesitylboryl-1,2-dicarba-closo-dodecaboranes.
;
_journal_issue 21
_journal_name_full 'Dalton transactions (Cambridge, England : 2003)'
_journal_page_first 9766
_journal_page_last 9781
_journal_paper_doi 10.1039/c5dt00758e
_journal_volume 44
_journal_year 2015
_chemical_formula_moiety 'C20 H33 B11'
_chemical_formula_sum 'C20 H33 B11'
_chemical_formula_weight 392.37
_chemical_name_systematic
; 
 ? 
;
_space_group_IT_number 33
_symmetry_cell_setting orthorhombic
_symmetry_space_group_name_Hall 'P 2c -2n'
_symmetry_space_group_name_H-M 'P n a 21'
_atom_sites_solution_hydrogens geom
_atom_sites_solution_primary direct
_atom_sites_solution_secondary difmap
_audit_creation_method SHELXL-97
_audit_update_record
;
2015-02-06 deposited with the CCDC.
2015-04-24 downloaded from the CCDC.
;
_cell_angle_alpha 90.00
_cell_angle_beta 90.00
_cell_angle_gamma 90.00
_cell_formula_units_Z 4
_cell_length_a 9.1171(8)
_cell_length_b 19.3834(13)
_cell_length_c 13.2464(9)
_cell_measurement_reflns_used 5460
_cell_measurement_temperature 100(2)
_cell_measurement_theta_max 142.631
_cell_measurement_theta_min 8.084
_cell_volume 2340.9(3)
_computing_cell_refinement 'APEX 2, Bruker AXS'
_computing_data_collection 'APEX 2, Bruker AXS'
_computing_data_reduction 'APEX 2, Bruker AXS'
_computing_molecular_graphics 'SHELXTL-PLUS (1990)'
_computing_publication_material 'SHELXL-97 (Sheldrick, 1997)'
_computing_structure_refinement 'SHELXL-97 (Sheldrick, 1997)'
_computing_structure_solution 'SHELXS-97 (Sheldrick, 1990)'
_diffrn_ambient_temperature 100(2)
_diffrn_measured_fraction_theta_full 0.972
_diffrn_measured_fraction_theta_max 0.972
_diffrn_measurement_device_type 'Bruker AXS X8 Prospector Ultra with APEX II'
_diffrn_measurement_method CCD
_diffrn_radiation_monochromator 'Quazar Montel multilayer optic Montel200'
_diffrn_radiation_source 'I\mS Incoatec Microfocus'
_diffrn_radiation_type CuK\a
_diffrn_radiation_wavelength 1.54178
_diffrn_reflns_av_R_equivalents 0.0362
_diffrn_reflns_av_sigmaI/netI 0.0309
_diffrn_reflns_limit_h_max 10
_diffrn_reflns_limit_h_min -7
_diffrn_reflns_limit_k_max 23
_diffrn_reflns_limit_k_min -21
_diffrn_reflns_limit_l_max 16
_diffrn_reflns_limit_l_min -14
_diffrn_reflns_number 10855
_diffrn_reflns_theta_full 71.68
_diffrn_reflns_theta_max 71.68
_diffrn_reflns_theta_min 4.04
_exptl_absorpt_coefficient_mu 0.389
_exptl_absorpt_correction_T_max 0.9884
_exptl_absorpt_correction_T_min 0.9585
_exptl_absorpt_correction_type multi-scan
_exptl_absorpt_process_details 'SADABS-2008/1 - Bruker AXS area detector scaling and absorption correction'
_exptl_crystal_colour colourless
_exptl_crystal_density_diffrn 1.113
_exptl_crystal_density_method 'not measured'
_exptl_crystal_description fragment
_exptl_crystal_F_000 832
_exptl_crystal_size_max 0.11
_exptl_crystal_size_mid 0.06
_exptl_crystal_size_min 0.03
_refine_diff_density_max 0.217
_refine_diff_density_min -0.209
_refine_diff_density_rms 0.038
_refine_ls_extinction_method none
_refine_ls_goodness_of_fit_ref 1.052
_refine_ls_hydrogen_treatment mixed
_refine_ls_matrix_type full
_refine_ls_number_parameters 330
_refine_ls_number_reflns 2331
_refine_ls_number_restraints 1
_refine_ls_restrained_S_all 1.052
_refine_ls_R_factor_all 0.0376
_refine_ls_R_factor_gt 0.0358
_refine_ls_shift/su_max 0.002
_refine_ls_shift/su_mean 0.000
_refine_ls_structure_factor_coef Fsqd
_refine_ls_weighting_details 'calc w=1/[\s^2^(Fo^2^)+(0.0684P)^2^+0.2853P] where P=(Fo^2^+2Fc^2^)/3'
_refine_ls_weighting_scheme calc
_refine_ls_wR_factor_gt 0.0927
_refine_ls_wR_factor_ref 0.0944
_reflns_number_gt 2238
_reflns_number_total 2331
_reflns_threshold_expression >2sigma(I)
_cod_data_source_file c5dt00758e2.cif
_cod_data_source_block compound1
_cod_depositor_comments
;
The following automatic conversions were performed:

'_symmetry_cell_setting' value 'Orthorhombic' changed to
'orthorhombic' according to
/usr/data/users/saulius/crontab/automatic-downloads/rss-feeds/RSC/lib/dictionaries/cif_core.dic
dictionary named 'cif_core.dic' version 2.4.2 from 2011-04-26.

Automatic conversion script
Id: cif_fix_values 3271 2015-04-21 07:52:19Z andrius 

 Adding full bibliography for 7035036--7035037.cif.
;
_cod_database_code 7035036

loop_
_symmetry_equiv_pos_as_xyz
'x, y, z'
'-x, -y, z+1/2'
'-x+1/2, y+1/2, z+1/2'
'x+1/2, -y+1/2, z'

loop_
_atom_site_label
_atom_site_type_symbol
_atom_site_fract_x
_atom_site_fract_y
_atom_site_fract_z
_atom_site_U_iso_or_equiv
_atom_site_adp_type
_atom_site_occupancy
_atom_site_symmetry_multiplicity
_atom_site_calc_flag
_atom_site_refinement_flags
C1 C 0.6823(2) 0.86279(9) 0.34799(15) 0.0180(4) Uani 1 1 d .
C2 C 0.7935(2) 0.82861(10) 0.40246(15) 0.0198(4) Uani 1 1 d .
C3 C 0.7674(2) 0.80759(10) 0.50216(16) 0.0218(4) Uani 1 1 d .
H3A H 0.8431 0.7841 0.5375 0.026 Uiso 1 1 calc R
C4 C 0.6359(2) 0.81978(9) 0.55101(16) 0.0221(4) Uani 1 1 d .
C5 C 0.5277(2) 0.85515(9) 0.49806(16) 0.0213(4) Uani 1 1 d .
H5A H 0.4374 0.8652 0.5307 0.026 Uiso 1 1 calc R
C6 C 0.5483(2) 0.87623(9) 0.39808(16) 0.0192(4) Uani 1 1 d .
C7 C 0.9436(2) 0.81072(10) 0.36041(17) 0.0227(4) Uani 1 1 d .
H7A H 1.0196 0.8328 0.4016 0.034 Uiso 1 1 calc R
H7B H 0.9510 0.8273 0.2907 0.034 Uiso 1 1 calc R
H7C H 0.9571 0.7606 0.3617 0.034 Uiso 1 1 calc R
C8 C 0.6086(3) 0.79613(12) 0.65798(17) 0.0294(5) Uani 1 1 d .
H8A H 0.6987 0.7761 0.6857 0.044 Uiso 1 1 calc R
H8B H 0.5307 0.7613 0.6583 0.044 Uiso 1 1 calc R
H8C H 0.5786 0.8356 0.6993 0.044 Uiso 1 1 calc R
C9 C 0.4244(2) 0.91446(10) 0.34750(16) 0.0232(4) Uani 1 1 d .
H9A H 0.3404 0.9169 0.3935 0.035 Uiso 1 1 calc R
H9B H 0.3958 0.8901 0.2858 0.035 Uiso 1 1 calc R
H9C H 0.4566 0.9613 0.3304 0.035 Uiso 1 1 calc R
C10 C 0.6116(2) 0.85026(9) 0.14343(15) 0.0183(4) Uani 1 1 d .
C11 C 0.6429(2) 0.77832(10) 0.12754(15) 0.0190(4) Uani 1 1 d .
C12 C 0.5820(2) 0.74323(10) 0.04609(16) 0.0198(4) Uani 1 1 d .
H12A H 0.6083 0.6963 0.0357 0.024 Uiso 1 1 calc R
C13 C 0.4845(2) 0.77380(10) -0.02053(16) 0.0212(4) Uani 1 1 d .
C14 C 0.4490(2) 0.84273(10) -0.00363(16) 0.0206(4) Uani 1 1 d .
H14A H 0.3812 0.8647 -0.0475 0.025 Uiso 1 1 calc R
C15 C 0.5096(2) 0.88041(10) 0.07540(15) 0.0191(4) Uani 1 1 d .
C16 C 0.7429(2) 0.73633(10) 0.19461(16) 0.0213(4) Uani 1 1 d .
H16A H 0.7335 0.6873 0.1775 0.032 Uiso 1 1 calc R
H16B H 0.7153 0.7433 0.2654 0.032 Uiso 1 1 calc R
H16C H 0.8446 0.7511 0.1845 0.032 Uiso 1 1 calc R
C17 C 0.4150(3) 0.73317(11) -0.10497(18) 0.0273(5) Uani 1 1 d .
H17A H 0.4918 0.7150 -0.1494 0.041 Uiso 1 1 calc R
H17B H 0.3497 0.7633 -0.1438 0.041 Uiso 1 1 calc R
H17C H 0.3584 0.6948 -0.0766 0.041 Uiso 1 1 calc R
C18 C 0.4490(2) 0.95303(10) 0.08593(16) 0.0219(4) Uani 1 1 d .
H18A H 0.5002 0.9838 0.0391 0.033 Uiso 1 1 calc R
H18B H 0.4637 0.9692 0.1553 0.033 Uiso 1 1 calc R
H18C H 0.3439 0.9529 0.0703 0.033 Uiso 1 1 calc R
C19 C 0.7783(2) 0.96113(10) 0.21551(15) 0.0181(4) Uani 1 1 d .
C20 C 0.9266(2) 0.96958(10) 0.28946(16) 0.0194(4) Uani 1 1 d .
H20 H 0.942(3) 0.9346(12) 0.3416(18) 0.014(5) Uiso 1 1 d .
B1 B 0.6881(2) 0.88933(10) 0.23406(17) 0.0179(4) Uani 1 1 d .
B2 B 0.7836(3) 1.02290(11) 0.31239(17) 0.0204(5) Uani 1 1 d .
H2 H 0.718(3) 1.0119(12) 0.374(2) 0.018(6) Uiso 1 1 d .
B3 B 0.9700(3) 1.05214(12) 0.31834(18) 0.0218(5) Uani 1 1 d .
H3 H 1.020(3) 1.0617(15) 0.389(2) 0.033(7) Uiso 1 1 d .
B4 B 1.0718(3) 1.00406(12) 0.22800(19) 0.0222(5) Uani 1 1 d .
H4 H 1.182(3) 0.9859(14) 0.247(2) 0.034(7) Uiso 1 1 d .
B5 B 0.9500(3) 0.94618(12) 0.16468(18) 0.0206(5) Uani 1 1 d .
H5 H 0.980(3) 0.8964(14) 0.148(2) 0.034(7) Uiso 1 1 d .
B6 B 0.8174(3) 0.99618(11) 0.09885(18) 0.0198(4) Uani 1 1 d .
H6 H 0.766(3) 0.9739(13) 0.034(2) 0.025(6) Uiso 1 1 d .
B7 B 0.7148(3) 1.04368(11) 0.19035(18) 0.0196(4) Uani 1 1 d .
H7 H 0.605(3) 1.0534(13) 0.183(2) 0.022(6) Uiso 1 1 d .
B8 B 0.8365(3) 1.10118(11) 0.25332(19) 0.0215(5) Uani 1 1 d .
H8 H 0.792(3) 1.1513(12) 0.283(2) 0.023(6) Uiso 1 1 d .
B9 B 1.0160(3) 1.08966(12) 0.2001(2) 0.0221(5) Uani 1 1 d .
H9 H 1.091(3) 1.1311(12) 0.1956(19) 0.017(6) Uiso 1 1 d .
B10 B 1.0040(3) 1.02435(12) 0.10492(19) 0.0223(5) Uani 1 1 d .
H10 H 1.073(3) 1.0226(13) 0.041(2) 0.026(6) Uiso 1 1 d .
B11 B 0.8581(3) 1.08493(11) 0.12068(18) 0.0212(5) Uani 1 1 d .
H11 H 0.833(3) 1.1246(14) 0.064(2) 0.031(7) Uiso 1 1 d .

loop_
_atom_site_aniso_label
_atom_site_aniso_U_11
_atom_site_aniso_U_22
_atom_site_aniso_U_33
_atom_site_aniso_U_23
_atom_site_aniso_U_13
_atom_site_aniso_U_12
C1 0.0207(10) 0.0149(8) 0.0185(10) -0.0011(7) -0.0009(7) -0.0027(7)
C2 0.0234(10) 0.0163(8) 0.0196(10) -0.0007(7) -0.0021(8) -0.0022(7)
C3 0.0276(11) 0.0175(8) 0.0203(10) 0.0022(8) -0.0037(8) -0.0008(7)
C4 0.0295(11) 0.0182(9) 0.0186(10) -0.0014(7) -0.0007(8) -0.0043(7)
C5 0.0266(11) 0.0182(8) 0.0190(10) -0.0011(8) 0.0035(8) -0.0027(7)
C6 0.0235(10) 0.0154(8) 0.0186(10) -0.0013(7) 0.0001(8) -0.0021(7)
C7 0.0231(10) 0.0216(9) 0.0235(11) 0.0034(8) -0.0032(8) 0.0027(8)
C8 0.0366(12) 0.0326(11) 0.0191(11) 0.0059(8) -0.0002(9) -0.0040(9)
C9 0.0224(10) 0.0270(10) 0.0202(11) -0.0009(8) 0.0013(8) 0.0017(8)
C10 0.0196(9) 0.0185(9) 0.0169(9) 0.0019(7) 0.0025(7) -0.0020(7)
C11 0.0177(9) 0.0212(9) 0.0181(10) 0.0012(7) 0.0045(7) 0.0015(7)
C12 0.0206(9) 0.0188(8) 0.0200(10) -0.0018(8) 0.0034(7) 0.0004(7)
C13 0.0221(10) 0.0247(9) 0.0166(10) -0.0011(8) 0.0042(8) 0.0002(8)
C14 0.0209(10) 0.0237(9) 0.0173(10) 0.0023(8) -0.0022(7) 0.0011(7)
C15 0.0185(10) 0.0204(9) 0.0185(10) 0.0012(7) 0.0029(7) 0.0002(7)
C16 0.0220(9) 0.0199(8) 0.0219(10) 0.0001(8) 0.0009(8) 0.0020(7)
C17 0.0303(11) 0.0277(10) 0.0239(11) -0.0065(9) -0.0038(9) 0.0029(8)
C18 0.0222(10) 0.0219(10) 0.0216(11) 0.0002(8) -0.0041(8) 0.0009(7)
C19 0.0197(10) 0.0195(9) 0.0152(9) -0.0007(7) 0.0003(7) 0.0010(7)
C20 0.0204(10) 0.0200(9) 0.0179(10) 0.0006(8) -0.0021(7) -0.0013(7)
B1 0.0166(10) 0.0163(9) 0.0208(12) 0.0003(8) 0.0022(8) 0.0042(8)
B2 0.0236(12) 0.0190(10) 0.0185(11) -0.0013(9) 0.0017(9) -0.0015(8)
B3 0.0241(12) 0.0221(10) 0.0191(12) 0.0002(9) -0.0011(9) -0.0059(8)
B4 0.0210(11) 0.0228(10) 0.0229(12) 0.0010(8) -0.0010(9) -0.0001(9)
B5 0.0218(11) 0.0201(10) 0.0199(11) -0.0019(8) 0.0002(8) 0.0018(8)
B6 0.0206(11) 0.0215(10) 0.0173(11) -0.0001(8) 0.0003(8) -0.0014(8)
B7 0.0210(11) 0.0186(9) 0.0192(11) 0.0024(8) 0.0009(9) 0.0005(7)
B8 0.0236(12) 0.0198(10) 0.0210(11) -0.0016(9) 0.0015(9) -0.0029(8)
B9 0.0221(11) 0.0232(10) 0.0208(11) 0.0029(9) 0.0010(9) -0.0009(8)
B10 0.0227(12) 0.0257(10) 0.0186(11) 0.0012(9) 0.0016(9) -0.0025(9)
B11 0.0235(11) 0.0203(10) 0.0199(11) 0.0043(8) -0.0012(9) -0.0024(8)

loop_
_atom_type_symbol
_atom_type_description
_atom_type_scat_dispersion_real
_atom_type_scat_dispersion_imag
_atom_type_scat_source
C C 0.0181 0.0000 'International Tables Vol C Tables 4.2.6.8 and 6.1.1.4'
H H 0.0000 0.0000 'International Tables Vol C Tables 4.2.6.8 and 6.1.1.4'
B B 0.0090 0.0000 'International Tables Vol C Tables 4.2.6.8 and 6.1.1.4'

loop_
_geom_angle_atom_site_label_1
_geom_angle_atom_site_label_2
_geom_angle_atom_site_label_3
_geom_angle
C2 C1 C6 117.88(18)
C2 C1 B1 127.70(18)
C6 C1 B1 114.42(17)
C3 C2 C1 119.77(19)
C3 C2 C7 115.60(18)
C1 C2 C7 124.62(18)
C4 C3 C2 122.54(19)
C4 C3 H3A 118.7
C2 C3 H3A 118.7
C3 C4 C5 117.6(2)
C3 C4 C8 122.0(2)
C5 C4 C8 120.4(2)
C4 C5 C6 121.7(2)
C4 C5 H5A 119.1
C6 C5 H5A 119.1
C5 C6 C1 120.45(19)
C5 C6 C9 117.61(19)
C1 C6 C9 121.93(18)
C2 C7 H7A 109.5
C2 C7 H7B 109.5
H7A C7 H7B 109.5
C2 C7 H7C 109.5
H7A C7 H7C 109.5
H7B C7 H7C 109.5
C4 C8 H8A 109.5
C4 C8 H8B 109.5
H8A C8 H8B 109.5
C4 C8 H8C 109.5
H8A C8 H8C 109.5
H8B C8 H8C 109.5
C6 C9 H9A 109.5
C6 C9 H9B 109.5
H9A C9 H9B 109.5
C6 C9 H9C 109.5
H9A C9 H9C 109.5
H9B C9 H9C 109.5
C15 C10 C11 115.84(18)
C15 C10 B1 124.97(17)
C11 C10 B1 119.18(17)
C12 C11 C10 120.54(18)
C12 C11 C16 115.69(16)
C10 C11 C16 123.77(18)
C13 C12 C11 122.74(17)
C13 C12 H12A 118.6
C11 C12 H12A 118.6
C12 C13 C14 117.19(19)
C12 C13 C17 121.24(17)
C14 C13 C17 121.52(19)
C15 C14 C13 122.17(19)
C15 C14 H14A 118.9
C13 C14 H14A 118.9
C14 C15 C10 121.42(18)
C14 C15 C18 114.29(18)
C10 C15 C18 124.15(18)
C11 C16 H16A 109.5
C11 C16 H16B 109.5
H16A C16 H16B 109.5
C11 C16 H16C 109.5
H16A C16 H16C 109.5
H16B C16 H16C 109.5
C13 C17 H17A 109.5
C13 C17 H17B 109.5
H17A C17 H17B 109.5
C13 C17 H17C 109.5
H17A C17 H17C 109.5
H17B C17 H17C 109.5
C15 C18 H18A 109.5
C15 C18 H18B 109.5
H18A C18 H18B 109.5
C15 C18 H18C 109.5
H18A C18 H18C 109.5
H18B C18 H18C 109.5
B1 C19 C20 113.62(15)
B1 C19 B6 125.01(16)
C20 C19 B6 108.55(15)
B1 C19 B5 111.80(15)
C20 C19 B5 60.93(13)
B6 C19 B5 61.96(13)
B1 C19 B7 130.27(16)
C20 C19 B7 106.92(15)
B6 C19 B7 62.18(12)
B5 C19 B7 112.46(15)
B1 C19 B2 118.97(16)
C20 C19 B2 58.96(12)
B6 C19 B2 112.36(14)
B5 C19 B2 111.98(15)
B7 C19 B2 61.34(13)
C19 C20 B2 62.83(12)
C19 C20 B4 112.85(16)
B2 C20 B4 116.64(16)
C19 C20 B3 114.38(15)
B2 C20 B3 64.00(13)
B4 C20 B3 63.41(14)
C19 C20 B5 60.99(13)
B2 C20 B5 115.32(16)
B4 C20 B5 63.04(14)
B3 C20 B5 115.84(16)
C19 C20 H20 117.2(13)
B2 C20 H20 113.9(14)
B4 C20 H20 120.3(14)
B3 C20 H20 117.6(13)
B5 C20 H20 118.4(14)
C10 B1 C1 123.30(16)
C10 B1 C19 121.01(17)
C1 B1 C19 115.68(16)
C20 B2 C19 58.21(12)
C20 B2 B8 103.53(16)
C19 B2 B8 105.57(16)
C20 B2 B7 104.28(15)
C19 B2 B7 58.72(12)
B8 B2 B7 60.11(13)
C20 B2 B3 58.04(12)
C19 B2 B3 105.89(15)
B8 B2 B3 59.42(13)
B7 B2 B3 107.59(16)
C20 B2 H2 117.3(13)
C19 B2 H2 115.0(13)
B8 B2 H2 133.0(13)
B7 B2 H2 124.3(14)
B3 B2 H2 125.1(14)
C20 B3 B8 103.74(15)
C20 B3 B9 104.06(16)
B8 B3 B9 60.85(14)
C20 B3 B4 58.30(13)
B8 B3 B4 108.26(17)
B9 B3 B4 59.88(13)
C20 B3 B2 57.96(12)
B8 B3 B2 59.76(13)
B9 B3 B2 108.32(16)
B4 B3 B2 107.44(16)
C20 B3 H3 117.8(16)
B8 B3 H3 129.3(16)
B9 B3 H3 127.4(16)
B4 B3 H3 117.6(16)
B2 B3 H3 120.1(16)
C20 B4 B9 104.17(16)
C20 B4 B3 58.30(12)
B9 B4 B3 60.02(14)
C20 B4 B10 104.78(17)
B9 B4 B10 60.34(14)
B3 B4 B10 108.54(17)
C20 B4 B5 59.44(13)
B9 B4 B5 108.10(16)
B3 B4 B5 108.66(16)
B10 B4 B5 59.68(13)
C20 B4 H4 118.4(15)
B9 B4 H4 127.9(14)
B3 B4 H4 119.3(16)
B10 B4 H4 127.1(17)
B5 B4 H4 118.5(15)
C20 B5 C19 58.07(12)
C20 B5 B6 104.01(16)
C19 B5 B6 58.94(12)
C20 B5 B10 103.67(16)
C19 B5 B10 106.34(15)
B6 B5 B10 60.38(13)
C20 B5 B4 57.52(12)
C19 B5 B4 105.94(16)
B6 B5 B4 108.09(16)
B10 B5 B4 60.14(14)
C20 B5 H5 119.4(17)
C19 B5 H5 119.0(16)
B6 B5 H5 125.8(17)
B10 B5 H5 128.8(17)
B4 B5 H5 121.8(17)
C19 B6 B5 59.10(12)
C19 B6 B11 106.11(15)
B5 B6 B11 107.76(16)
C19 B6 B7 59.14(12)
B5 B6 B7 107.70(16)
B11 B6 B7 60.11(13)
C19 B6 B10 106.05(16)
B5 B6 B10 59.84(13)
B11 B6 B10 60.04(13)
B7 B6 B10 108.07(16)
C19 B6 H6 118.3(14)
B5 B6 H6 118.1(14)
B11 B6 H6 127.5(14)
B7 B6 H6 121.9(15)
B10 B6 H6 124.8(15)
C19 B7 B8 106.25(16)
C19 B7 B2 59.94(12)
B8 B7 B2 59.78(13)
C19 B7 B6 58.68(12)
B8 B7 B6 108.33(16)
B2 B7 B6 108.37(16)
C19 B7 B11 105.56(15)
B8 B7 B11 60.44(13)
B2 B7 B11 108.23(16)
B6 B7 B11 59.86(12)
C19 B7 H7 121.0(14)
B8 B7 H7 122.4(14)
B2 B7 H7 118.0(15)
B6 B7 H7 123.1(15)
B11 B7 H7 125.8(15)
B3 B8 B2 60.81(13)
B3 B8 B7 108.69(15)
B2 B8 B7 60.11(12)
B3 B8 B9 59.82(14)
B2 B8 B9 108.33(16)
B7 B8 B9 107.82(16)
B3 B8 B11 107.88(17)
B2 B8 B11 108.14(15)
B7 B8 B11 59.99(13)
B9 B8 B11 59.62(14)
B3 B8 H8 123.0(14)
B2 B8 H8 119.1(13)
B7 B8 H8 118.6(14)
B9 B8 H8 125.1(13)
B11 B8 H8 122.2(14)
B4 B9 B3 60.10(14)
B4 B9 B11 107.83(16)
B3 B9 B11 107.94(16)
B4 B9 B10 60.19(13)
B3 B9 B10 108.49(16)
B11 B9 B10 59.98(14)
B4 B9 B8 107.23(16)
B3 B9 B8 59.32(13)
B11 B9 B8 60.20(13)
B10 B9 B8 108.01(16)
B4 B9 H9 122.3(13)
B3 B9 H9 120.8(14)
B11 B9 H9 122.0(13)
B10 B9 H9 122.4(14)
B8 B9 H9 121.3(13)
B5 B10 B11 107.54(16)
B5 B10 B4 60.17(14)
B11 B10 B4 107.19(17)
B5 B10 B6 59.77(13)
B11 B10 B6 59.83(13)
B4 B10 B6 107.63(17)
B5 B10 B9 107.80(17)
B11 B10 B9 59.88(13)
B4 B10 B9 59.48(14)
B6 B10 B9 107.77(17)
B5 B10 H10 119.6(14)
B11 B10 H10 124.1(15)
B4 B10 H10 121.1(16)
B6 B10 H10 121.5(16)
B9 B10 H10 123.4(15)
B6 B11 B9 108.22(16)
B6 B11 B10 60.13(13)
B9 B11 B10 60.14(14)
B6 B11 B7 60.03(12)
B9 B11 B7 107.92(16)
B10 B11 B7 108.08(15)
B6 B11 B8 107.76(15)
B9 B11 B8 60.18(14)
B10 B11 B8 108.12(17)
B7 B11 B8 59.57(13)
B6 B11 H11 121.6(15)
B9 B11 H11 122.2(15)
B10 B11 H11 122.4(15)
B7 B11 H11 121.0(16)
B8 B11 H11 121.4(15)

loop_
_geom_bond_atom_site_label_1
_geom_bond_atom_site_label_2
_geom_bond_distance
C1 C2 1.410(3)
C1 C6 1.414(3)
C1 B1 1.595(3)
C2 C3 1.402(3)
C2 C7 1.517(3)
C3 C4 1.383(3)
C3 H3A 0.9500
C4 C5 1.392(3)
C4 C8 1.510(3)
C5 C6 1.399(3)
C5 H5A 0.9500
C6 C9 1.508(3)
C7 H7A 0.9800
C7 H7B 0.9800
C7 H7C 0.9800
C8 H8A 0.9800
C8 H8B 0.9800
C8 H8C 0.9800
C9 H9A 0.9800
C9 H9B 0.9800
C9 H9C 0.9800
C10 C15 1.421(3)
C10 C11 1.439(3)
C10 B1 1.581(3)
C11 C12 1.391(3)
C11 C16 1.511(3)
C12 C13 1.386(3)
C12 H12A 0.9500
C13 C14 1.393(3)
C13 C17 1.508(3)
C14 C15 1.391(3)
C14 H14A 0.9500
C15 C18 1.519(3)
C16 H16A 0.9800
C16 H16B 0.9800
C16 H16C 0.9800
C17 H17A 0.9800
C17 H17B 0.9800
C17 H17C 0.9800
C18 H18A 0.9800
C18 H18B 0.9800
C18 H18C 0.9800
C19 B1 1.635(3)
C19 C20 1.677(3)
C19 B6 1.725(3)
C19 B5 1.728(3)
C19 B7 1.734(3)
C19 B2 1.756(3)
C20 B2 1.691(3)
C20 B4 1.692(3)
C20 B3 1.692(3)
C20 B5 1.727(3)
C20 H20 0.98(2)
B2 B8 1.774(3)
B2 B7 1.780(3)
B2 B3 1.793(3)
B2 H2 1.04(3)
B3 B8 1.768(3)
B3 B9 1.777(3)
B3 B4 1.779(3)
B3 H3 1.06(3)
B4 B9 1.775(3)
B4 B10 1.787(4)
B4 B5 1.788(3)
B4 H4 1.09(3)
B5 B6 1.778(3)
B5 B10 1.779(3)
B5 H5 1.03(3)
B6 B11 1.783(3)
B6 B7 1.786(3)
B6 B10 1.789(3)
B6 H6 1.07(3)
B7 B8 1.780(3)
B7 B11 1.788(3)
B7 H7 1.02(3)
B8 B9 1.795(3)
B8 B11 1.796(4)
B8 H8 1.12(2)
B9 B11 1.785(3)
B9 B10 1.790(3)
B9 H9 1.06(2)
B10 B11 1.787(3)
B10 H10 1.05(3)
B11 H11 1.09(3)
